data_7059651
loop_
_publ_author_name
'Fernandes, Tiago A.'
'Andr\'e, V\^ania'
'Arol, Aliaksandr S.'
'Fran\,ca, \^Angela'
'Mikhalyonok, Sergei'
'Cerca, Nuno'
'Kirillov, Alexander M.'

_publ_section_title
;
 New silver (thio)semicarbazide derivatives: synthesis, structural
 features, and antimicrobial activity
;
_journal_issue 26
_journal_name_full 'New Journal of Chemistry'
_journal_page_first 10924
_journal_page_last 10932
_journal_paper_doi 10.1039/D0NJ02013C
_journal_volume 44
_journal_year 2020
_chemical_formula_sum 'C14 H12 N4 O3'
_chemical_formula_weight 284.28
_space_group_crystal_system monoclinic
_space_group_IT_number 14
_space_group_name_Hall '-P 2ybc'
_space_group_name_H-M_alt 'P 1 21/c 1'
_atom_sites_solution_hydrogens mixed
_audit_creation_method SHELXL-2014/7
_audit_update_record
;
2020-04-22 deposited with the CCDC.	2020-05-27 downloaded from the CCDC.
;
_cell_angle_alpha 90
_cell_angle_beta 96.563(5)
_cell_angle_gamma 90
_cell_formula_units_Z 4
_cell_length_a 15.5740(15)
_cell_length_b 10.7264(11)
_cell_length_c 8.1105(8)
_cell_measurement_reflns_used 17544
_cell_measurement_temperature 293(2)
_cell_measurement_theta_max 26.438
_cell_measurement_theta_min 3.162
_cell_volume 1346.0(2)
_computing_cell_refinement 'BRUKER SMART (Bruker, 2014)'
_computing_data_collection 'BRUKER SMART (Bruker, 2014)'
_computing_data_reduction 'BRUKER SAINT (Bruker, 2014)'
_computing_molecular_graphics 'Mercury 4.1.0'
_computing_structure_refinement 'SHELXL-97 (Sheldrick, 2008)'
_computing_structure_solution 'SHELXT 2014/4 (Sheldrick, 2014)'
_diffrn_ambient_temperature 293(2)
_diffrn_measured_fraction_theta_full 0.998
_diffrn_measured_fraction_theta_max 0.997
_diffrn_measurement_device_type 'CCD area detector'
_diffrn_measurement_method 'phi and omega scans'
_diffrn_radiation_monochromator graphite
_diffrn_radiation_source 'fine-focus sealed tube'
_diffrn_radiation_type MoK\a
_diffrn_radiation_wavelength 0.71069
_diffrn_reflns_av_R_equivalents 0.0561
_diffrn_reflns_av_unetI/netI 0.0347
_diffrn_reflns_Laue_measured_fraction_full 0.998
_diffrn_reflns_Laue_measured_fraction_max 0.997
_diffrn_reflns_limit_h_max 19
_diffrn_reflns_limit_h_min -18
_diffrn_reflns_limit_k_max 12
_diffrn_reflns_limit_k_min -13
_diffrn_reflns_limit_l_max 10
_diffrn_reflns_limit_l_min -10
_diffrn_reflns_number 17544
_diffrn_reflns_point_group_measured_fraction_full 0.998
_diffrn_reflns_point_group_measured_fraction_max 0.997
_diffrn_reflns_theta_full 25.242
_diffrn_reflns_theta_max 26.438
_diffrn_reflns_theta_min 3.162
_exptl_absorpt_coefficient_mu 0.102
_exptl_absorpt_correction_T_max 0.990
_exptl_absorpt_correction_T_min 0.970
_exptl_absorpt_correction_type multi-scan
_exptl_absorpt_process_details 'SADABS (Bruker,2014)'
_exptl_crystal_density_diffrn 1.403
_exptl_crystal_density_meas ?
_exptl_crystal_description block
_exptl_crystal_F_000 592
_exptl_crystal_size_max 0.300
_exptl_crystal_size_mid 0.300
_exptl_crystal_size_min 0.100
_exptl_transmission_factor_max 0.990
_exptl_transmission_factor_min 0.979
_refine_diff_density_max 0.178
_refine_diff_density_min -0.128
_refine_diff_density_rms 0.033
_refine_ls_extinction_coef 0.0128(18)
_refine_ls_extinction_expression Fc^*^=kFc[1+0.001xFc^2^\l^3^/sin(2\q)]^-1/4^
_refine_ls_extinction_method 'SHELXL-2014/7 (Sheldrick 2014'
_refine_ls_goodness_of_fit_ref 1.038
_refine_ls_hydrogen_treatment mixed
_refine_ls_matrix_type full
_refine_ls_number_parameters 203
_refine_ls_number_reflns 2760
_refine_ls_number_restraints 1
_refine_ls_restrained_S_all 1.038
_refine_ls_R_factor_all 0.0624
_refine_ls_R_factor_gt 0.0406
_refine_ls_shift/su_max 0.000
_refine_ls_shift/su_mean 0.000
_refine_ls_structure_factor_coef Fsqd
_refine_ls_weighting_details 'w=1/[\s^2^(Fo^2^)+(0.0484P)^2^+0.1885P] where P=(Fo^2^+2Fc^2^)/3'
_refine_ls_weighting_scheme calc
_refine_ls_wR_factor_gt 0.1006
_refine_ls_wR_factor_ref 0.1133
_reflns_Friedel_coverage 0.000
_reflns_number_gt 1964
_reflns_number_total 2760
_reflns_threshold_expression 'I > 2\s(I)'
_cod_data_source_file d0nj02013c2.cif
_cod_data_source_block shelx_CCDC2
_cod_depositor_comments
;
The following automatic conversions were performed:

data item '_exptl_crystal_density_meas' value 'not measured' was
changed to '?' -- the value is perceived as not measured.

Automatic conversion script
Id: cif_fix_values 7556 2019-12-06 15:28:31Z antanas 

 Adding full bibliography for 7059649--7059651.cif.

 Adding full bibliography for 7059649--7059651.cif.
;
_cod_original_sg_symbol_H-M 'P 21/c'
_cod_database_code 7059651
_shelx_shelxl_version_number 2014/7
_shelx_space_group_comment
;
The symmetry employed for this shelxl refinement is uniquely defined
by the following loop, which should always be used as a source of
symmetry information in preference to the above space-group names.
They are only intended as comments.
;
_shelx_estimated_absorpt_t_min 0.970
_shelx_estimated_absorpt_t_max 0.990

loop_
_space_group_symop_operation_xyz
'x, y, z'
'-x, y+1/2, -z+1/2'
'-x, -y, -z'
'x, -y-1/2, z-1/2'

loop_
_atom_site_label
_atom_site_type_symbol
_atom_site_fract_x
_atom_site_fract_y
_atom_site_fract_z
_atom_site_U_iso_or_equiv
_atom_site_adp_type
_atom_site_occupancy
_atom_site_site_symmetry_order
_atom_site_calc_flag
_atom_site_refinement_flags_posn
_atom_site_refinement_flags_adp
_atom_site_refinement_flags_occupancy
_atom_site_disorder_assembly
_atom_site_disorder_group
C1 C 0.57054(10) 0.39634(15) 0.39280(19) 0.0470(4) Uani 1 1 d . . . . .
C2 C 0.58919(10) 0.28243(15) 0.46485(19) 0.0487(4) Uani 1 1 d . . . . .
H2 H 0.5573 0.2121 0.4294 0.058 Uiso 1 1 calc R U . . .
C3 C 0.65609(9) 0.27453(14) 0.59075(18) 0.0431(4) Uani 1 1 d . . . . .
H3 H 0.6702 0.1975 0.6391 0.052 Uiso 1 1 calc R U . . .
C4 C 0.70293(9) 0.37932(13) 0.64701(18) 0.0388(3) Uani 1 1 d . . . . .
C5 C 0.68255(10) 0.49288(14) 0.5699(2) 0.0484(4) Uani 1 1 d . . . . .
H5 H 0.7136 0.5638 0.6058 0.058 Uiso 1 1 calc R U . . .
C6 C 0.61689(10) 0.50195(15) 0.4410(2) 0.0521(4) Uani 1 1 d . . . . .
H6 H 0.6043 0.5777 0.3879 0.063 Uiso 1 1 calc R U . . .
C7 C 0.77135(9) 0.37078(13) 0.78834(17) 0.0392(3) Uani 1 1 d . . . . .
C8 C 0.79251(9) 0.48291(13) 0.89295(19) 0.0428(4) Uani 1 1 d . . . . .
C9 C 0.72903(11) 0.53936(14) 0.9738(2) 0.0532(4) Uani 1 1 d . . . . .
H9 H 0.6731 0.5075 0.9614 0.064 Uiso 1 1 calc R U . . .
C10 C 0.74836(14) 0.64225(17) 1.0724(2) 0.0708(5) Uani 1 1 d . . . . .
H10 H 0.7057 0.6795 1.1270 0.085 Uiso 1 1 calc R U . . .
C11 C 0.83015(16) 0.68967(18) 1.0901(3) 0.0809(7) Uani 1 1 d . . . . .
H11 H 0.8430 0.7589 1.1576 0.097 Uiso 1 1 calc R U . . .
C12 C 0.89335(13) 0.63645(18) 1.0097(3) 0.0777(6) Uani 1 1 d . . . . .
H12 H 0.9488 0.6699 1.0220 0.093 Uiso 1 1 calc R U . . .
C13 C 0.87518(11) 0.53333(15) 0.9105(2) 0.0573(5) Uani 1 1 d . . . . .
H13 H 0.9182 0.4975 0.8554 0.069 Uiso 1 1 calc R U . . .
C14 C 0.91422(10) 0.14214(14) 0.9755(2) 0.0454(4) Uani 1 1 d . . . . .
N1 N 0.49925(10) 0.40523(17) 0.25903(19) 0.0619(4) Uani 1 1 d . . . . .
N2 N 0.80765(7) 0.26321(11) 0.81344(14) 0.0412(3) Uani 1 1 d . . . . .
N3 N 0.86783(8) 0.25025(12) 0.94683(16) 0.0454(3) Uani 1 1 d D . . . .
N4 N 0.89578(11) 0.04997(14) 0.8684(2) 0.0673(5) Uani 1 1 d . . . . .
O1 O 0.48898(10) 0.50316(16) 0.18473(19) 0.0950(5) Uani 1 1 d . . . . .
O2 O 0.45277(9) 0.31525(15) 0.22934(19) 0.0895(5) Uani 1 1 d . . . . .
O3 O 0.96963(7) 0.13821(10) 1.09480(15) 0.0587(3) Uani 1 1 d . . . . .
H1N H 0.9284(12) -0.0194(18) 0.876(2) 0.072(6) Uiso 1 1 d . . . . .
H2N H 0.8540(13) 0.0578(17) 0.796(2) 0.067(6) Uiso 1 1 d . . . . .
H3N H 0.8801(11) 0.3105(15) 1.020(2) 0.067(6) Uiso 1 1 d D . . . .

loop_
_atom_site_aniso_label
_atom_site_aniso_U_11
_atom_site_aniso_U_22
_atom_site_aniso_U_33
_atom_site_aniso_U_23
_atom_site_aniso_U_13
_atom_site_aniso_U_12
C1 0.0420(8) 0.0579(10) 0.0398(8) -0.0044(7) -0.0015(7) 0.0125(7)
C2 0.0465(9) 0.0494(10) 0.0497(9) -0.0099(7) 0.0040(7) 0.0005(7)
C3 0.0453(8) 0.0386(8) 0.0452(9) 0.0004(7) 0.0043(7) 0.0060(6)
C4 0.0383(7) 0.0369(8) 0.0411(8) 0.0007(6) 0.0039(6) 0.0055(6)
C5 0.0516(9) 0.0383(9) 0.0533(9) 0.0036(7) -0.0034(7) 0.0028(7)
C6 0.0577(10) 0.0483(10) 0.0490(9) 0.0094(8) 0.0003(8) 0.0142(8)
C7 0.0385(8) 0.0364(8) 0.0426(8) 0.0028(6) 0.0043(6) 0.0049(6)
C8 0.0422(8) 0.0370(8) 0.0460(8) 0.0043(7) -0.0081(6) 0.0045(6)
C9 0.0545(10) 0.0416(9) 0.0616(11) -0.0034(8) -0.0012(8) 0.0073(7)
C10 0.0901(14) 0.0499(11) 0.0699(13) -0.0119(9) -0.0019(11) 0.0168(10)
C11 0.1079(18) 0.0438(11) 0.0818(14) -0.0134(10) -0.0292(13) 0.0054(11)
C12 0.0685(13) 0.0515(11) 0.1042(17) 0.0054(11) -0.0288(12) -0.0130(9)
C13 0.0488(10) 0.0465(10) 0.0737(12) 0.0076(8) -0.0061(8) 0.0006(7)
C14 0.0442(8) 0.0394(9) 0.0523(10) 0.0051(7) 0.0036(7) 0.0094(7)
N1 0.0526(9) 0.0788(12) 0.0518(9) -0.0085(8) -0.0051(7) 0.0196(8)
N2 0.0423(7) 0.0402(7) 0.0407(7) 0.0035(5) 0.0026(5) 0.0074(5)
N3 0.0504(8) 0.0399(7) 0.0434(8) -0.0001(6) -0.0048(6) 0.0116(6)
N4 0.0673(11) 0.0443(9) 0.0830(12) -0.0108(8) -0.0231(9) 0.0206(8)
O1 0.0914(11) 0.1087(13) 0.0766(10) 0.0269(9) -0.0268(8) 0.0114(9)
O2 0.0682(9) 0.0900(11) 0.1007(12) -0.0269(9) -0.0323(8) 0.0108(8)
O3 0.0564(7) 0.0538(7) 0.0612(7) 0.0006(6) -0.0131(6) 0.0175(5)

loop_
_atom_type_symbol
_atom_type_description
_atom_type_scat_dispersion_real
_atom_type_scat_dispersion_imag
_atom_type_scat_source
C C 0.0033 0.0016 'International Tables Vol C Tables 4.2.6.8 and 6.1.1.4'
H H 0.0000 0.0000 'International Tables Vol C Tables 4.2.6.8 and 6.1.1.4'
N N 0.0061 0.0033 'International Tables Vol C Tables 4.2.6.8 and 6.1.1.4'
O O 0.0106 0.0060 'International Tables Vol C Tables 4.2.6.8 and 6.1.1.4'
Ag Ag -0.8971 1.1015 'International Tables Vol C Tables 4.2.6.8 and 6.1.1.4'

loop_
_geom_angle_atom_site_label_1
_geom_angle_atom_site_label_2
_geom_angle_atom_site_label_3
_geom_angle
_geom_angle_site_symmetry_1
_geom_angle_site_symmetry_3
_geom_angle_publ_flag
C2 C1 C6 122.28(15) . . ?
C2 C1 N1 118.66(15) . . ?
C6 C1 N1 119.05(15) . . ?
C1 C2 C3 118.48(15) . . ?
C1 C2 H2 120.8 . . ?
C3 C2 H2 120.8 . . ?
C2 C3 C4 121.26(14) . . ?
C2 C3 H3 119.4 . . ?
C4 C3 H3 119.4 . . ?
C3 C4 C5 118.53(14) . . ?
C3 C4 C7 120.69(13) . . ?
C5 C4 C7 120.76(13) . . ?
C6 C5 C4 120.95(14) . . ?
C6 C5 H5 119.5 . . ?
C4 C5 H5 119.5 . . ?
C1 C6 C5 118.45(14) . . ?
C1 C6 H6 120.8 . . ?
C5 C6 H6 120.8 . . ?
N2 C7 C4 116.25(13) . . ?
N2 C7 C8 124.64(13) . . ?
C4 C7 C8 119.09(12) . . ?
C9 C8 C13 118.96(15) . . ?
C9 C8 C7 119.97(13) . . ?
C13 C8 C7 121.06(14) . . ?
C10 C9 C8 120.32(16) . . ?
C10 C9 H9 119.8 . . ?
C8 C9 H9 119.8 . . ?
C11 C10 C9 120.00(19) . . ?
C11 C10 H10 120.0 . . ?
C9 C10 H10 120.0 . . ?
C10 C11 C12 120.60(19) . . ?
C10 C11 H11 119.7 . . ?
C12 C11 H11 119.7 . . ?
C11 C12 C13 120.20(18) . . ?
C11 C12 H12 119.9 . . ?
C13 C12 H12 119.9 . . ?
C12 C13 C8 119.91(17) . . ?
C12 C13 H13 120.0 . . ?
C8 C13 H13 120.0 . . ?
O3 C14 N4 125.02(14) . . ?
O3 C14 N3 118.30(14) . . ?
N4 C14 N3 116.67(15) . . ?
O1 N1 O2 123.26(17) . . ?
O1 N1 C1 118.07(17) . . ?
O2 N1 C1 118.66(16) . . ?
C7 N2 N3 117.91(12) . . ?
N2 N3 C14 121.64(13) . . ?
N2 N3 H3N 122.5(12) . . ?
C14 N3 H3N 115.9(12) . . ?
C14 N4 H1N 119.5(12) . . ?
C14 N4 H2N 118.9(13) . . ?
H1N N4 H2N 121.7(18) . . ?

loop_
_geom_bond_atom_site_label_1
_geom_bond_atom_site_label_2
_geom_bond_distance
_geom_bond_site_symmetry_2
_geom_bond_publ_flag
C1 C2 1.371(2) . ?
C1 C6 1.376(2) . ?
C1 N1 1.464(2) . ?
C2 C3 1.376(2) . ?
C2 H2 0.9300 . ?
C3 C4 1.388(2) . ?
C3 H3 0.9300 . ?
C4 C5 1.389(2) . ?
C4 C7 1.476(2) . ?
C5 C6 1.380(2) . ?
C5 H5 0.9300 . ?
C6 H6 0.9300 . ?
C7 N2 1.2908(17) . ?
C7 C8 1.487(2) . ?
C8 C9 1.387(2) . ?
C8 C13 1.389(2) . ?
C9 C10 1.376(2) . ?
C9 H9 0.9300 . ?
C10 C11 1.364(3) . ?
C10 H10 0.9300 . ?
C11 C12 1.366(3) . ?
C11 H11 0.9300 . ?
C12 C13 1.378(3) . ?
C12 H12 0.9300 . ?
C13 H13 0.9300 . ?
C14 O3 1.2216(18) . ?
C14 N4 1.326(2) . ?
C14 N3 1.3720(18) . ?
N1 O1 1.212(2) . ?
N1 O2 1.214(2) . ?
N2 N3 1.3551(17) . ?
N3 H3N 0.883(14) . ?
N4 H1N 0.90(2) . ?
N4 H2N 0.83(2) . ?
